data_4126776
loop_
_publ_author_name
'Shi, Heyao'
'Michaelides, Iacovos N.'
'Darses, Benjamin'
'Jakubec, Pavol'
'Nguyen, Quynh Nhu N.'
'Paton, Robert S.'
'Dixon, Darren J.'

_publ_section_title
;
 Total Synthesis of (-)-Himalensine A.
;
_journal_name_full 'Journal of the American Chemical Society'
_journal_paper_doi 10.1021/jacs.7b10956
_journal_year 2017
_chemical_absolute_configuration ad
_chemical_formula_moiety 'C19 H23 N1 O3'
_chemical_formula_sum 'C19 H23 N O3'
_chemical_formula_weight 313.40
_chemical_melting_point ?
_space_group_IT_number 19
_symmetry_cell_setting orthorhombic
_symmetry_space_group_name_Hall 'P 2ac 2ab'
_symmetry_space_group_name_H-M 'P 21 21 21'
_atom_sites_solution_hydrogens difmap
_atom_sites_solution_primary other
_audit_creation_date 2017-07-18
_audit_creation_method CRYSTALS_ver_14.61_build_6236
_cell_angle_alpha 90
_cell_angle_beta 90
_cell_angle_gamma 90
_cell_formula_units_Z 4
_cell_length_a 11.3931(2)
_cell_length_b 11.4712(2)
_cell_length_c 11.9193(2)
_cell_measurement_reflns_used 7554
_cell_measurement_temperature 150
_cell_measurement_theta_max 76
_cell_measurement_theta_min 5
_cell_volume 1557.76(5)
_computing_cell_refinement 'USER DEFINED CELL REFINEMENT'
_computing_data_collection 'USER DEFINED DATA COLLECTION'
_computing_data_reduction 'USER DEFINED DATA REDUCTION'
_computing_molecular_graphics 'CAMERON (Watkin et al., 1996)'
_computing_publication_material 'CRYSTALS (Betteridge et al., 2003)'
_computing_structure_refinement 'CRYSTALS (Betteridge et al., 2003)'
_computing_structure_solution 'Superflip (Palatinus & Chapuis, 2007)'
_diffrn_ambient_temperature 150
_diffrn_measured_fraction_theta_full 0.996
_diffrn_measured_fraction_theta_max 0.991
_diffrn_measurement_device Serial
_diffrn_measurement_device_type Unknown
_diffrn_measurement_method \w
_diffrn_radiation_monochromator graphite
_diffrn_radiation_type 'Cu K\a'
_diffrn_radiation_wavelength 1.54184
_diffrn_reflns_av_R_equivalents 0.032
_diffrn_reflns_limit_h_max 14
_diffrn_reflns_limit_h_min -14
_diffrn_reflns_limit_k_max 14
_diffrn_reflns_limit_k_min -12
_diffrn_reflns_limit_l_max 14
_diffrn_reflns_limit_l_min -14
_diffrn_reflns_number 10974
_diffrn_reflns_theta_full 74.692
_diffrn_reflns_theta_max 76.217
_diffrn_reflns_theta_min 5.352
_diffrn_standards_number 0
_exptl_absorpt_coefficient_mu 0.721
_exptl_absorpt_correction_T_max 0.93
_exptl_absorpt_correction_T_min 0.70
_exptl_absorpt_correction_type multi-scan
_exptl_absorpt_process_details 'DENZO/SCALEPACK (Otwinowski & Minor, 1997)'
_exptl_crystal_colour clear_pale_colourless
_exptl_crystal_density_diffrn 1.336
_exptl_crystal_density_meas ?
_exptl_crystal_density_method 'not measured'
_exptl_crystal_description plate
_exptl_crystal_F_000 672
_exptl_crystal_size_max 0.150
_exptl_crystal_size_mid 0.150
_exptl_crystal_size_min 0.100
_refine_diff_density_max 0.19
_refine_diff_density_min -0.23
_refine_ls_abs_structure_details 'Flack (1983), 1360 Friedel-pairs'
_refine_ls_abs_structure_Flack 0.05(19)
_refine_ls_extinction_method None
_refine_ls_goodness_of_fit_ref 0.9677
_refine_ls_hydrogen_treatment constr
_refine_ls_matrix_type full
_refine_ls_number_parameters 209
_refine_ls_number_reflns 3218
_refine_ls_number_restraints 0
_refine_ls_R_factor_all 0.0382
_refine_ls_R_factor_gt 0.0377
_refine_ls_shift/su_max 0.0004382
_refine_ls_shift/su_mean 0.0000418
_refine_ls_structure_factor_coef Fsqd
_refine_ls_weighting_details
;
 Method= Modified Sheldrick 
 w=1/[\s^2^(F^2^) + ( 0.07P)^2^ + 0.35P] 
 ,where P=(max(Fo^2^,0) + 2Fc^2^)/3 
;
_refine_ls_weighting_scheme calc
_refine_ls_wR_factor_all 0.1011
_refine_ls_wR_factor_gt 0.1002
_refine_ls_wR_factor_ref 0.1011
_reflns_limit_h_max 14
_reflns_limit_h_min -14
_reflns_limit_k_max 14
_reflns_limit_k_min 0
_reflns_limit_l_max 14
_reflns_limit_l_min 0
_reflns_number_gt 3156
_reflns_number_total 3218
_reflns_threshold_expression I>2.0\s(I)
_oxford_diffrn_Wilson_B_factor 0.00
_oxford_diffrn_Wilson_scale 0.00
_oxford_refine_ls_r_factor_ref 0.0382
_oxford_refine_ls_scale 8.8(3)
_oxford_reflns_number_all 3218
_oxford_reflns_threshold_expression_ref I>-3.0\s(I)
_oxford_structure_analysis_title 019djd17
_cod_data_source_file ja7b10956_si_004.cif
_cod_data_source_block 28
_cod_depositor_comments
;
The following automatic conversions were performed:

'_chemical_melting_point' value 'not measured' was changed to '?' -
the value is undefined or not given.

'_atom_sites_solution_primary' value 'Other' changed to 'other'
according to
/home/data/users/saulius/crontab/automatic-downloads/rss-feeds/ACS/lib/dictionaries/cif_core.dic
dictionary named 'cif_core.dic' version 2.4.2 from 2011-04-26.

'_exptl_crystal_density_meas' value 'not measured' was changed to '?'
- the value is perceived as not measured.

Automatic conversion script
Id: cif_fix_values 4973 2017-02-22 13:04:09Z antanas 
;
_cod_original_sg_symbol_H-M 'P 21 21 21 '
_cod_original_formula_sum 'C19 H23 N1 O3'
_cod_database_code 4126776

loop_
_symmetry_equiv_pos_as_xyz
x,y,z
-x+1/2,-y,z+1/2
x+1/2,-y+1/2,-z
-x,y+1/2,-z+1/2

loop_
_atom_site_label
_atom_site_type_symbol
_atom_site_fract_x
_atom_site_fract_y
_atom_site_fract_z
_atom_site_U_iso_or_equiv
_atom_site_occupancy
_atom_site_adp_type
_atom_site_refinement_flags_posn
O1 O 0.47526(10) 0.28162(10) 0.94213(10) 0.0304 1.0000 Uani .
C2 C 0.48776(14) 0.38687(13) 0.95138(12) 0.0238 1.0000 Uani .
N3 N 0.41320(11) 0.46885(10) 0.91261(11) 0.0233 1.0000 Uani .
C4 C 0.45505(13) 0.58901(13) 0.92859(13) 0.0237 1.0000 Uani .
C5 C 0.42807(13) 0.65637(13) 0.82147(13) 0.0253 1.0000 Uani .
C6 C 0.46008(12) 0.57435(13) 0.72435(12) 0.0232 1.0000 Uani .
C7 C 0.58199(12) 0.52258(12) 0.74305(12) 0.0207 1.0000 Uani .
O8 O 0.61925(9) 0.44413(10) 0.68555(9) 0.0262 1.0000 Uani .
C9 C 0.65350(12) 0.58057(12) 0.83617(12) 0.0214 1.0000 Uani .
C10 C 0.58845(13) 0.57251(13) 0.95176(12) 0.0233 1.0000 Uani .
C11 C 0.58874(14) 0.44992(13) 1.00872(12) 0.0257 1.0000 Uani .
C12 C 0.69818(15) 0.37333(14) 1.01909(14) 0.0310 1.0000 Uani .
C13 C 0.75913(13) 0.34178(13) 0.90899(15) 0.0291 1.0000 Uani .
C14 C 0.82719(13) 0.44421(14) 0.86748(13) 0.0259 1.0000 Uani .
C15 C 0.78074(12) 0.54743(13) 0.83986(12) 0.0234 1.0000 Uani .
C16 C 0.87397(13) 0.63263(14) 0.81980(13) 0.0270 1.0000 Uani .
O17 O 0.86127(11) 0.73581(11) 0.79708(12) 0.0363 1.0000 Uani .
C18 C 0.99063(14) 0.57092(15) 0.83585(16) 0.0337 1.0000 Uani .
C19 C 0.95934(14) 0.44471(15) 0.86473(16) 0.0323 1.0000 Uani .
C20 C 0.63815(16) 0.66606(14) 1.02959(14) 0.0317 1.0000 Uani .
C21 C 0.36679(13) 0.47740(13) 0.71295(13) 0.0255 1.0000 Uani .
C22 C 0.32161(13) 0.44527(14) 0.83087(13) 0.0274 1.0000 Uani .
C23 C 0.26597(15) 0.51129(18) 0.63644(16) 0.0361 1.0000 Uani .
H41 H 0.4183 0.6244 0.9944 0.0271 1.0000 Uiso R
H51 H 0.4725 0.7282 0.8192 0.0299 1.0000 Uiso R
H52 H 0.3445 0.6738 0.8182 0.0300 1.0000 Uiso R
H61 H 0.4631 0.6175 0.6554 0.0268 1.0000 Uiso R
H91 H 0.6521 0.6661 0.8179 0.0264 1.0000 Uiso R
H111 H 0.5620 0.4663 1.0842 0.0310 1.0000 Uiso R
H121 H 0.7528 0.4148 1.0684 0.0364 1.0000 Uiso R
H122 H 0.6741 0.3005 1.0533 0.0364 1.0000 Uiso R
H131 H 0.8113 0.2757 0.9226 0.0353 1.0000 Uiso R
H132 H 0.7008 0.3188 0.8518 0.0355 1.0000 Uiso R
H181 H 1.0328 0.6064 0.8968 0.0404 1.0000 Uiso R
H182 H 1.0402 0.5781 0.7697 0.0417 1.0000 Uiso R
H191 H 0.9907 0.4227 0.9391 0.0380 1.0000 Uiso R
H192 H 0.9903 0.3879 0.8096 0.0402 1.0000 Uiso R
H203 H 0.7200 0.6502 1.0461 0.0473 1.0000 Uiso R
H202 H 0.5946 0.6666 1.0993 0.0474 1.0000 Uiso R
H201 H 0.6315 0.7436 0.9931 0.0476 1.0000 Uiso R
H211 H 0.4054 0.4102 0.6795 0.0297 1.0000 Uiso R
H221 H 0.2537 0.4936 0.8486 0.0324 1.0000 Uiso R
H222 H 0.2992 0.3609 0.8347 0.0316 1.0000 Uiso R
H231 H 0.2063 0.4503 0.6357 0.0531 1.0000 Uiso R
H232 H 0.2293 0.5813 0.6610 0.0531 1.0000 Uiso R
H233 H 0.2940 0.5219 0.5600 0.0537 1.0000 Uiso R

loop_
_atom_site_aniso_label
_atom_site_aniso_U_11
_atom_site_aniso_U_22
_atom_site_aniso_U_33
_atom_site_aniso_U_23
_atom_site_aniso_U_13
_atom_site_aniso_U_12
O1 0.0319(6) 0.0220(5) 0.0372(6) 0.0032(4) 0.0040(5) -0.0043(4)
C2 0.0264(7) 0.0241(7) 0.0211(6) 0.0022(5) 0.0065(5) -0.0014(6)
N3 0.0228(6) 0.0213(6) 0.0259(6) 0.0012(5) 0.0027(5) -0.0030(5)
C4 0.0224(6) 0.0230(7) 0.0258(7) -0.0039(5) 0.0045(5) 0.0006(5)
C5 0.0208(6) 0.0220(7) 0.0330(7) 0.0015(6) 0.0005(6) 0.0027(5)
C6 0.0211(6) 0.0251(7) 0.0235(6) 0.0047(6) -0.0011(5) 0.0004(6)
C7 0.0202(6) 0.0209(6) 0.0209(6) 0.0044(5) 0.0040(5) -0.0017(5)
O8 0.0227(5) 0.0287(5) 0.0272(5) -0.0054(4) 0.0032(4) -0.0001(4)
C9 0.0197(6) 0.0196(6) 0.0249(7) 0.0011(5) 0.0001(5) -0.0007(5)
C10 0.0246(6) 0.0218(7) 0.0235(6) -0.0014(6) -0.0003(5) 0.0001(6)
C11 0.0309(7) 0.0259(7) 0.0202(6) 0.0008(6) -0.0007(6) -0.0003(6)
C12 0.0334(8) 0.0278(7) 0.0318(8) 0.0057(6) -0.0099(7) -0.0018(6)
C13 0.0261(7) 0.0179(7) 0.0434(9) -0.0003(6) -0.0085(6) 0.0031(6)
C14 0.0217(7) 0.0251(7) 0.0307(7) -0.0061(6) -0.0057(5) 0.0026(6)
C15 0.0196(6) 0.0251(7) 0.0254(6) -0.0038(6) -0.0016(5) -0.0009(5)
C16 0.0224(7) 0.0287(8) 0.0298(7) -0.0027(6) -0.0008(6) -0.0031(6)
O17 0.0283(6) 0.0304(6) 0.0501(7) 0.0062(5) 0.0001(5) -0.0059(5)
C18 0.0202(7) 0.0358(9) 0.0452(9) -0.0028(7) -0.0048(7) -0.0024(6)
C19 0.0212(7) 0.0318(8) 0.0440(9) -0.0053(7) -0.0052(6) 0.0039(6)
C20 0.0364(8) 0.0281(8) 0.0306(8) -0.0084(6) -0.0026(6) -0.0008(7)
C21 0.0204(7) 0.0261(7) 0.0300(8) 0.0004(6) -0.0007(6) -0.0013(6)
C22 0.0194(6) 0.0299(7) 0.0330(8) 0.0018(6) 0.0007(6) -0.0033(6)
C23 0.0265(8) 0.0447(10) 0.0371(9) 0.0051(7) -0.0078(7) -0.0038(7)

loop_
_atom_type_symbol
_atom_type_scat_dispersion_real
_atom_type_scat_dispersion_imag
_atom_type_scat_Cromer_Mann_a1
_atom_type_scat_Cromer_Mann_b1
_atom_type_scat_Cromer_Mann_a2
_atom_type_scat_Cromer_Mann_b2
_atom_type_scat_Cromer_Mann_a3
_atom_type_scat_Cromer_Mann_b3
_atom_type_scat_Cromer_Mann_a4
_atom_type_scat_Cromer_Mann_b4
_atom_type_scat_Cromer_Mann_c
_atom_type_scat_source
C 0.0181 0.0091 2.3100 20.8439 1.0200 10.2075 1.5886 0.5687 0.8650 51.6512 0.2156 'International Tables Vol C 4.2.6.8 and 6.1.1.4'
H 0.0000 0.0000 0.4930 10.5109 0.3229 26.1257 0.1402 3.1424 0.0408 57.7998 0.0030 'International Tables Vol C 4.2.6.8 and 6.1.1.4'
N 0.0311 0.0180 12.2126 0.0057 3.1322 9.8933 2.0125 28.9975 1.1663 0.5826 -11.5290 'International Tables Vol C 4.2.6.8 and 6.1.1.4'
O 0.0492 0.0322 3.0485 13.2771 2.2868 5.7011 1.5463 0.3239 0.8670 32.9089 0.2508 'International Tables Vol C 4.2.6.8 and 6.1.1.4'

loop_
_geom_angle_atom_site_label_1
_geom_angle_atom_site_label_2
_geom_angle_atom_site_label_3
_geom_angle
_geom_angle_publ_flag
O1 C2 N3 125.81(15) yes
O1 C2 C11 126.81(15) yes
N3 C2 C11 107.38(13) yes
C2 N3 C4 113.88(12) yes
C2 N3 C22 123.52(13) yes
C4 N3 C22 119.61(12) yes
N3 C4 C5 107.54(12) yes
N3 C4 C10 103.03(11) yes
C5 C4 C10 114.04(12) yes
N3 C4 H41 110.7 no
C5 C4 H41 112.1 no
C10 C4 H41 109.0 no
C4 C5 C6 105.85(12) yes
C4 C5 H51 110.5 no
C6 C5 H51 112.1 no
C4 C5 H52 109.6 no
C6 C5 H52 109.2 no
H51 C5 H52 109.6 no
C5 C6 C7 110.14(12) yes
C5 C6 C21 110.13(12) yes
C7 C6 C21 111.02(12) yes
C5 C6 H61 109.7 no
C7 C6 H61 107.0 no
C21 C6 H61 108.7 no
C6 C7 O8 121.77(13) yes
C6 C7 C9 114.92(12) yes
O8 C7 C9 123.27(13) yes
C7 C9 C10 111.12(11) yes
C7 C9 C15 115.22(12) yes
C10 C9 C15 114.61(12) yes
C7 C9 H91 105.0 no
C10 C9 H91 103.9 no
C15 C9 H91 105.6 no
C4 C10 C9 107.38(11) yes
C4 C10 C11 100.88(12) yes
C9 C10 C11 115.74(12) yes
C4 C10 C20 112.61(13) yes
C9 C10 C20 108.49(12) yes
C11 C10 C20 111.58(12) yes
C2 C11 C10 103.37(12) yes
C2 C11 C12 112.31(13) yes
C10 C11 C12 123.64(13) yes
C2 C11 H111 105.7 no
C10 C11 H111 103.2 no
C12 C11 H111 107.0 no
C11 C12 C13 115.90(13) yes
C11 C12 H121 106.7 no
C13 C12 H121 110.0 no
C11 C12 H122 107.3 no
C13 C12 H122 106.6 no
H121 C12 H122 110.2 no
C12 C13 C14 109.53(13) yes
C12 C13 H131 108.5 no
C14 C13 H131 110.5 no
C12 C13 H132 110.5 no
C14 C13 H132 109.4 no
H131 C13 H132 108.5 no
C13 C14 C15 124.95(14) yes
C13 C14 C19 121.99(14) yes
C15 C14 C19 112.75(14) yes
C9 C15 C14 127.88(14) yes
C9 C15 C16 121.85(13) yes
C14 C15 C16 110.13(13) yes
C15 C16 O17 126.65(15) yes
C15 C16 C18 107.67(13) yes
O17 C16 C18 125.66(14) yes
C16 C18 C19 105.41(13) yes
C16 C18 H181 109.6 no
C19 C18 H181 110.3 no
C16 C18 H182 111.5 no
C19 C18 H182 113.4 no
H181 C18 H182 106.6 no
C18 C19 C14 103.97(13) yes
C18 C19 H191 111.1 no
C14 C19 H191 109.9 no
C18 C19 H192 113.0 no
C14 C19 H192 111.6 no
H191 C19 H192 107.4 no
C10 C20 H203 110.4 no
C10 C20 H202 109.6 no
H203 C20 H202 108.7 no
C10 C20 H201 109.5 no
H203 C20 H201 109.3 no
H202 C20 H201 109.4 no
C6 C21 C22 108.77(12) yes
C6 C21 C23 112.91(13) yes
C22 C21 C23 110.88(13) yes
C6 C21 H211 107.2 no
C22 C21 H211 109.6 no
C23 C21 H211 107.4 no
C21 C22 N3 109.09(12) yes
C21 C22 H221 109.1 no
N3 C22 H221 108.6 no
C21 C22 H222 111.0 no
N3 C22 H222 109.4 no
H221 C22 H222 109.7 no
C21 C23 H231 110.4 no
C21 C23 H232 111.3 no
H231 C23 H232 107.6 no
C21 C23 H233 110.3 no
H231 C23 H233 108.1 no
H232 C23 H233 109.1 no

loop_
_geom_bond_atom_site_label_1
_geom_bond_atom_site_label_2
_geom_bond_distance
_geom_bond_publ_flag
O1 C2 1.2207(19) yes
C2 N3 1.349(2) yes
C2 C11 1.521(2) yes
N3 C4 1.4709(19) yes
N3 C22 1.4531(19) yes
C4 C5 1.524(2) yes
C4 C10 1.556(2) yes
C4 H41 0.977 no
C5 C6 1.536(2) yes
C5 H51 0.968 no
C5 H52 0.973 no
C6 C7 1.5269(19) yes
C6 C21 1.544(2) yes
C6 H61 0.960 no
C7 O8 1.2082(18) yes
C7 C9 1.5292(19) yes
C9 C10 1.5672(19) yes
C9 C15 1.4994(19) yes
C9 H91 1.005 no
C10 C11 1.562(2) yes
C10 C20 1.527(2) yes
C11 C12 1.530(2) yes
C11 H111 0.968 no
C12 C13 1.528(2) yes
C12 H121 0.979 no
C12 H122 0.969 no
C13 C14 1.492(2) yes
C13 H131 0.976 no
C13 H132 0.988 no
C14 C15 1.338(2) yes
C14 C19 1.506(2) yes
C15 C16 1.463(2) yes
C16 O17 1.223(2) yes
C16 C18 1.518(2) yes
C18 C19 1.530(2) yes
C18 H181 0.961 no
C18 H182 0.974 no
C19 H191 0.988 no
C19 H192 0.991 no
C20 H203 0.970 no
C20 H202 0.967 no
C20 H201 0.993 no
C21 C22 1.542(2) yes
C21 C23 1.517(2) yes
C21 H211 0.973 no
C22 H221 0.975 no
C22 H222 1.002 no
C23 H231 0.976 no
C23 H232 0.952 no
C23 H233 0.973 no

loop_
_geom_hbond_atom_site_label_D
_geom_hbond_atom_site_label_H
_geom_hbond_atom_site_label_A
_geom_hbond_site_symmetry_A
_geom_hbond_angle_DHA
_geom_hbond_distance_DH
_geom_hbond_distance_HA
_geom_hbond_distance_DA
_geom_hbond_publ_flag
C6 H61 O1 4_656 149 0.96 2.32 3.183(2) yes
C12 H121 O8 2_665 170 0.98 2.59 3.556(2) yes
C13 H131 O1 3_557 139 0.98 2.55 3.349(2) yes
